data_1543224
loop_
_publ_author_name
'Juma, Rashid M.'
'Golen, James A.'
'Manke, David R.'

_publ_section_title
;
 4-Chloro-1<i>H</i>-indole-2,3-dione
;
_journal_coeditor_code SJ4026
_journal_issue 4
_journal_name_full IUCrData
_journal_page_first x160689
_journal_paper_doi 10.1107/S2414314616006891
_journal_volume 1
_journal_year 2016
_chemical_formula_iupac 'C8 H4 Cl N O2'
_chemical_formula_moiety 'C8 H4 Cl N O2'
_chemical_formula_sum 'C8 H4 Cl N O2'
_chemical_formula_weight 181.57
_chemical_name_systematic
;
4-Chloro-1<i>H</i>-indole-2,3-dione
;
_space_group_crystal_system monoclinic
_space_group_IT_number 4
_space_group_name_Hall 'P 2yb'
_space_group_name_H-M_alt 'P 1 21 1'
_symmetry_space_group_name_Hall 'P 2yb'
_symmetry_space_group_name_H-M 'P 1 21 1'
_atom_sites_solution_hydrogens mixed
_audit_creation_method
;
Olex2 1.2
(compiled 2016.02.19 svn.r3266 for OlexSys, GUI svn.r5155)
;
_cell_angle_alpha 90
_cell_angle_beta 104.746(5)
_cell_angle_gamma 90
_cell_formula_units_Z 4
_cell_length_a 8.2745(8)
_cell_length_b 6.0367(6)
_cell_length_c 14.8609(14)
_cell_measurement_reflns_used 6743
_cell_measurement_temperature 120(2)
_cell_measurement_theta_max 68.50
_cell_measurement_theta_min 3.08
_cell_volume 717.86(12)
_computing_cell_refinement
;
SAINT (Bruker, 2014)
;
_computing_data_collection
;
APEX2 (Bruker, 2014)
;
_computing_data_reduction
;
SAINT (Bruker, 2014)
;
_computing_molecular_graphics
;
<i>OLEX2</i> (Dolomanov <i>et al.</i>,  2009)
;
_computing_publication_material
;
<i>OLEX2</i> (Dolomanov <i>et al.</i>,  2009) and publCIF (Westrip,
2010)
;
_computing_structure_refinement
;
SHELXL2014 (Sheldrick, 2015)
;
_computing_structure_solution
;
SHELXS97 (Sheldrick, 2008)
;
_diffrn_ambient_temperature 120.06
_diffrn_measured_fraction_theta_full 0.998
_diffrn_measured_fraction_theta_max 0.997
_diffrn_measurement_device_type 'Bruker CMOS'
_diffrn_measurement_method '\f and \w scans'
_diffrn_radiation_monochromator 'HELIOS MX'
_diffrn_radiation_type CuK\a
_diffrn_radiation_wavelength 1.54178
_diffrn_reflns_av_R_equivalents 0.0580
_diffrn_reflns_limit_h_max 9
_diffrn_reflns_limit_h_min -9
_diffrn_reflns_limit_k_max 7
_diffrn_reflns_limit_k_min -7
_diffrn_reflns_limit_l_max 17
_diffrn_reflns_limit_l_min -17
_diffrn_reflns_number 9961
_diffrn_reflns_theta_full 68.000
_diffrn_reflns_theta_max 68.494
_diffrn_reflns_theta_min 3.075
_diffrn_standards_number 0
_exptl_absorpt_coefficient_mu 4.314
_exptl_absorpt_correction_T_max 0.3107
_exptl_absorpt_correction_T_min 0.2052
_exptl_absorpt_correction_type multi-scan
_exptl_absorpt_process_details
;
(SADABS; Bruker, 2014)
;
_exptl_crystal_colour orange
_exptl_crystal_density_diffrn 1.680
_exptl_crystal_description block
_exptl_crystal_F_000 368
_exptl_crystal_size_max 0.25
_exptl_crystal_size_mid 0.04
_exptl_crystal_size_min 0.04
_refine_diff_density_max 0.579
_refine_diff_density_min -0.269
_refine_ls_abs_structure_details
;
 Refined as an inversion twin.
;
_refine_ls_abs_structure_Flack 0.11(3)
_refine_ls_extinction_method none
_refine_ls_goodness_of_fit_ref 1.037
_refine_ls_hydrogen_treatment mixed
_refine_ls_matrix_type full
_refine_ls_number_parameters 224
_refine_ls_number_reflns 2579
_refine_ls_number_restraints 3
_refine_ls_restrained_S_all 1.036
_refine_ls_R_factor_all 0.0423
_refine_ls_R_factor_gt 0.0379
_refine_ls_shift/su_max 0.000
_refine_ls_shift/su_mean 0.000
_refine_ls_structure_factor_coef Fsqd
_refine_ls_weighting_details 'w=1/[\s^2^(Fo^2^)+(0.0531P)^2^+0.1710P] where P=(Fo^2^+2Fc^2^)/3'
_refine_ls_weighting_scheme calc
_refine_ls_wR_factor_gt 0.0923
_refine_ls_wR_factor_ref 0.0959
_reflns_number_gt 2388
_reflns_number_total 2579
_reflns_threshold_expression 'I > 2\s(I)'
_cod_data_source_file sj4026sup1.cif
_cod_data_source_block I
_cod_database_code 1543224
_shelx_space_group_comment
;
The symmetry employed for this shelxl refinement is uniquely defined
by the following loop, which should always be used as a source of
symmetry information in preference to the above space-group names.
They are only intended as comments.
;
_shelxl_version_number 2014/6

loop_
_space_group_symop_operation_xyz
'x, y, z'
'-x, y+1/2, -z'

loop_
_atom_site_type_symbol
_atom_site_label
_atom_site_fract_x
_atom_site_fract_y
_atom_site_fract_z
_atom_site_U_iso_or_equiv
_atom_site_adp_type
_atom_site_calc_flag
_atom_site_occupancy
Cl Cl1 0.82671(11) -0.28031(19) 0.40490(7) 0.0329(3) Uani d 1
Cl Cl2 1.05021(12) 1.19333(19) 0.35368(6) 0.0317(3) Uani d 1
O O1 0.2975(4) -0.0106(5) 0.09037(18) 0.0293(7) Uani d 1
O O2 0.5638(3) -0.2926(6) 0.19884(19) 0.0332(7) Uani d 1
O O3 1.1154(3) 0.4626(5) 0.11689(18) 0.0279(7) Uani d 1
O O4 1.1901(3) 0.7341(6) 0.28454(17) 0.0289(7) Uani d 1
N N1 0.3652(4) 0.2002(7) 0.2246(2) 0.0246(7) Uani d 1
H H1 0.295(5) 0.309(6) 0.208(3) 0.029 Uiso d 1
N N2 0.9124(4) 0.7291(7) 0.0657(2) 0.0248(8) Uani d 1
H H2 0.868(5) 0.688(9) 0.0088(14) 0.030 Uiso d 1
C C1 0.3785(5) 0.0273(7) 0.1694(3) 0.0240(9) Uani d 1
C C2 0.5204(5) -0.1236(7) 0.2281(3) 0.0251(9) Uani d 1
C C3 0.5750(5) -0.0089(7) 0.3177(3) 0.0235(9) Uani d 1
C C4 0.6994(5) -0.0499(8) 0.3987(3) 0.0267(9) Uani d 1
C C5 0.7209(5) 0.0939(8) 0.4734(3) 0.0285(10) Uani d 1
H H5 0.8050 0.0660 0.5290 0.034 Uiso calc 1
C C6 0.6195(5) 0.2785(8) 0.4667(3) 0.0285(10) Uani d 1
H H6 0.6340 0.3741 0.5189 0.034 Uiso calc 1
C C7 0.4963(5) 0.3293(8) 0.3859(3) 0.0281(9) Uani d 1
H H7 0.4289 0.4582 0.3815 0.034 Uiso calc 1
C C8 0.4775(4) 0.1828(8) 0.3127(2) 0.0226(8) Uani d 1
C C9 1.0412(5) 0.6310(7) 0.1266(3) 0.0229(9) Uani d 1
C C10 1.0799(5) 0.7769(7) 0.2159(3) 0.0221(9) Uani d 1
C C11 0.9586(5) 0.9583(7) 0.1941(3) 0.0229(9) Uani d 1
C C12 0.9285(5) 1.1431(7) 0.2424(3) 0.0252(9) Uani d 1
C C13 0.8008(5) 1.2893(8) 0.2018(3) 0.0290(10) Uani d 1
H H13 0.7766 1.4130 0.2357 0.035 Uiso calc 1
C C14 0.7089(5) 1.2512(8) 0.1105(3) 0.0297(10) Uani d 1
H H14 0.6232 1.3527 0.0823 0.036 Uiso calc 1
C C15 0.7387(5) 1.0694(8) 0.0594(3) 0.0273(10) Uani d 1
H H15 0.6758 1.0467 -0.0029 0.033 Uiso calc 1
C C16 0.8623(5) 0.9235(7) 0.1022(3) 0.0237(9) Uani d 1

loop_
_atom_site_aniso_label
_atom_site_aniso_U_11
_atom_site_aniso_U_22
_atom_site_aniso_U_33
_atom_site_aniso_U_12
_atom_site_aniso_U_13
_atom_site_aniso_U_23
Cl1 0.0260(5) 0.0331(6) 0.0362(5) 0.0057(5) 0.0014(4) 0.0081(5)
Cl2 0.0317(5) 0.0347(6) 0.0287(5) -0.0035(5) 0.0076(4) -0.0071(5)
O1 0.0320(15) 0.0288(18) 0.0237(14) 0.0041(13) 0.0010(12) -0.0016(12)
O2 0.0370(15) 0.0285(18) 0.0328(14) 0.0111(17) 0.0064(12) -0.0021(16)
O3 0.0281(14) 0.0259(17) 0.0290(14) 0.0051(14) 0.0061(12) 0.0007(13)
O4 0.0260(13) 0.035(2) 0.0231(13) 0.0010(15) 0.0006(11) 0.0019(14)
N1 0.0230(16) 0.0250(19) 0.0253(15) 0.0065(17) 0.0054(12) 0.0030(17)
N2 0.0238(16) 0.026(2) 0.0228(15) 0.0023(16) 0.0026(12) -0.0016(15)
C1 0.023(2) 0.023(2) 0.027(2) 0.0023(17) 0.0082(17) 0.0029(17)
C2 0.022(2) 0.025(2) 0.029(2) 0.0027(17) 0.0095(17) 0.0053(18)
C3 0.0212(19) 0.024(2) 0.0264(19) -0.0024(17) 0.0081(15) 0.0050(17)
C4 0.0191(19) 0.031(3) 0.030(2) -0.0020(18) 0.0067(16) 0.0081(18)
C5 0.021(2) 0.039(3) 0.024(2) -0.0023(19) 0.0034(16) 0.0054(18)
C6 0.030(2) 0.035(3) 0.0202(19) -0.0077(19) 0.0056(17) -0.0027(17)
C7 0.025(2) 0.028(3) 0.033(2) -0.0001(18) 0.0099(18) 0.0007(18)
C8 0.0179(17) 0.028(2) 0.0219(17) -0.0005(18) 0.0051(14) 0.0031(17)
C9 0.0207(19) 0.025(2) 0.0237(19) -0.0012(17) 0.0078(15) 0.0035(16)
C10 0.0199(19) 0.025(2) 0.0226(19) -0.0002(16) 0.0069(16) 0.0037(15)
C11 0.0214(19) 0.025(2) 0.0245(18) -0.0005(17) 0.0098(15) 0.0043(17)
C12 0.0214(19) 0.028(3) 0.028(2) -0.0020(17) 0.0099(16) 0.0025(17)
C13 0.029(2) 0.024(2) 0.039(2) 0.0022(17) 0.0165(19) 0.0006(18)
C14 0.0245(19) 0.028(3) 0.039(2) 0.0070(18) 0.0126(17) 0.0083(19)
C15 0.021(2) 0.032(3) 0.029(2) 0.0031(17) 0.0052(17) 0.0057(18)
C16 0.0213(19) 0.027(2) 0.0241(19) -0.0003(17) 0.0076(15) 0.0037(17)

loop_
_atom_type_symbol
_atom_type_description
_atom_type_scat_dispersion_real
_atom_type_scat_dispersion_imag
_atom_type_scat_source
C C 0.0181 0.0091 'International Tables Vol C Tables 4.2.6.8 and 6.1.1.4'
H H 0.0000 0.0000 'International Tables Vol C Tables 4.2.6.8 and 6.1.1.4'
Cl Cl 0.3639 0.7018 'International Tables Vol C Tables 4.2.6.8 and 6.1.1.4'
N N 0.0311 0.0180 'International Tables Vol C Tables 4.2.6.8 and 6.1.1.4'
O O 0.0492 0.0322 'International Tables Vol C Tables 4.2.6.8 and 6.1.1.4'

loop_
_geom_angle_atom_site_label_1
_geom_angle_atom_site_label_2
_geom_angle_atom_site_label_3
_geom_angle
C1 N1 H1 124(3)
C1 N1 C8 111.9(4)
C8 N1 H1 124(3)
C9 N2 H2 127(4)
C9 N2 C16 111.7(3)
C16 N2 H2 122(4)
O1 C1 N1 128.5(4)
O1 C1 C2 125.4(4)
N1 C1 C2 106.1(3)
O2 C2 C1 123.0(4)
O2 C2 C3 132.8(4)
C3 C2 C1 104.2(3)
C4 C3 C2 133.7(4)
C4 C3 C8 118.8(4)
C8 C3 C2 107.5(3)
C3 C4 Cl1 119.6(3)
C5 C4 Cl1 120.6(3)
C5 C4 C3 119.8(4)
C4 C5 H5 120.2
C6 C5 C4 119.7(4)
C6 C5 H5 120.2
C5 C6 H6 118.8
C5 C6 C7 122.4(4)
C7 C6 H6 118.8
C6 C7 H7 121.7
C8 C7 C6 116.6(4)
C8 C7 H7 121.7
C3 C8 N1 110.3(4)
C7 C8 N1 127.1(4)
C7 C8 C3 122.7(4)
O3 C9 N2 128.7(4)
O3 C9 C10 125.0(4)
N2 C9 C10 106.3(3)
O4 C10 C9 123.0(4)
O4 C10 C11 132.3(4)
C11 C10 C9 104.7(3)
C12 C11 C10 133.8(4)
C12 C11 C16 119.4(4)
C16 C11 C10 106.9(3)
C11 C12 Cl2 120.0(3)
C11 C12 C13 120.3(4)
C13 C12 Cl2 119.7(3)
C12 C13 H13 120.6
C12 C13 C14 118.9(4)
C14 C13 H13 120.6
C13 C14 H14 118.9
C15 C14 C13 122.1(4)
C15 C14 H14 118.9
C14 C15 H15 121.1
C16 C15 C14 117.8(4)
C16 C15 H15 121.1
N2 C16 C11 110.5(3)
C15 C16 N2 128.0(4)
C15 C16 C11 121.5(4)

loop_
_geom_bond_atom_site_label_1
_geom_bond_atom_site_label_2
_geom_bond_distance
Cl1 C4 1.733(5)
Cl2 C12 1.730(4)
O1 C1 1.217(5)
O2 C2 1.200(6)
O3 C9 1.215(5)
O4 C10 1.210(5)
N1 H1 0.869(7)
N1 C1 1.349(6)
N1 C8 1.404(4)
N2 H2 0.869(7)
N2 C9 1.347(5)
N2 C16 1.399(6)
C1 C2 1.564(6)
C2 C3 1.467(6)
C3 C4 1.393(6)
C3 C8 1.402(6)
C4 C5 1.385(6)
C5 H5 0.9500
C5 C6 1.383(7)
C6 H6 0.9500
C6 C7 1.398(6)
C7 H7 0.9500
C7 C8 1.379(6)
C9 C10 1.557(6)
C10 C11 1.465(6)
C11 C12 1.383(6)
C11 C16 1.410(6)
C12 C13 1.391(6)
C13 H13 0.9500
C13 C14 1.395(6)
C14 H14 0.9500
C14 C15 1.392(6)
C15 H15 0.9500
C15 C16 1.376(6)

loop_
_geom_hbond_atom_site_label_D
_geom_hbond_atom_site_label_H
_geom_hbond_atom_site_label_A
_geom_hbond_site_symmetry_A
_geom_hbond_distance_DH
_geom_hbond_distance_HA
_geom_hbond_distance_DA
_geom_hbond_angle_DHA
N1 H1 O3 1_455 0.869(7) 1.97(2) 2.768(5) 152(4)
N2 H2 O1 2_655 0.869(7) 2.11(2) 2.905(4) 152(5)
C5 H5 Cl2 2_736 0.95 2.91 3.682(5) 139.2

loop_
_geom_torsion_atom_site_label_1
_geom_torsion_atom_site_label_2
_geom_torsion_atom_site_label_3
_geom_torsion_atom_site_label_4
_geom_torsion
Cl1 C4 C5 C6 179.2(3)
Cl2 C12 C13 C14 177.2(3)
O1 C1 C2 O2 1.0(7)
O1 C1 C2 C3 -178.8(4)
O2 C2 C3 C4 2.8(8)
O2 C2 C3 C8 -179.3(4)
O3 C9 C10 O4 0.3(6)
O3 C9 C10 C11 -179.9(4)
O4 C10 C11 C12 1.0(8)
O4 C10 C11 C16 179.0(4)
N1 C1 C2 O2 -179.9(4)
N1 C1 C2 C3 0.3(4)
N2 C9 C10 O4 -180.0(4)
N2 C9 C10 C11 -0.2(4)
C1 N1 C8 C3 1.3(5)
C1 N1 C8 C7 -179.6(4)
C1 C2 C3 C4 -177.4(4)
C1 C2 C3 C8 0.4(4)
C2 C3 C4 Cl1 0.0(6)
C2 C3 C4 C5 179.7(4)
C2 C3 C8 N1 -1.0(4)
C2 C3 C8 C7 179.8(4)
C3 C4 C5 C6 -0.5(6)
C4 C3 C8 N1 177.2(3)
C4 C3 C8 C7 -2.0(6)
C4 C5 C6 C7 -1.3(6)
C5 C6 C7 C8 1.4(6)
C6 C7 C8 N1 -178.8(4)
C6 C7 C8 C3 0.3(6)
C8 N1 C1 O1 178.1(4)
C8 N1 C1 C2 -1.0(4)
C8 C3 C4 Cl1 -177.6(3)
C8 C3 C4 C5 2.1(6)
C9 N2 C16 C11 -1.7(4)
C9 N2 C16 C15 178.1(4)
C9 C10 C11 C12 -178.7(4)
C9 C10 C11 C16 -0.8(4)
C10 C11 C12 Cl2 0.0(6)
C10 C11 C12 C13 179.9(4)
C10 C11 C16 N2 1.5(4)
C10 C11 C16 C15 -178.4(4)
C11 C12 C13 C14 -2.7(6)
C12 C11 C16 N2 179.8(3)
C12 C11 C16 C15 0.0(6)
C12 C13 C14 C15 1.3(6)
C13 C14 C15 C16 0.7(6)
C14 C15 C16 N2 178.9(4)
C14 C15 C16 C11 -1.3(6)
C16 N2 C9 O3 -179.2(4)
C16 N2 C9 C10 1.1(4)
C16 C11 C12 Cl2 -177.8(3)
C16 C11 C12 C13 2.1(6)

_cod_database_fobs_code 1543224
